data_7021590
loop_
_publ_author_name
'Hu, Ping'
'Qiao, Ya-Lin'
'Li, Zhen-Hua'
'Wang, Jian-Qiang'
'Jin, Guo-Xin'

_publ_section_title
;
 Ethylene polymerization by new chromium catalysts based on carborane
 [SSO] ligands.
;
_journal_issue 25
_journal_name_full 'Dalton transactions (Cambridge, England : 2003)'
_journal_page_first 9089
_journal_page_last 9095
_journal_paper_doi 10.1039/c3dt00040k
_journal_volume 42
_journal_year 2013
_chemical_formula_sum 'C29 H43 B10 O P S2'
_chemical_formula_weight 610.82
_chemical_name_systematic
;
?
;
_space_group_IT_number 14
_symmetry_cell_setting monoclinic
_symmetry_space_group_name_Hall '-P 2yn'
_symmetry_space_group_name_H-M 'P 1 21/n 1'
_atom_sites_solution_hydrogens geom
_atom_sites_solution_primary direct
_atom_sites_solution_secondary difmap
_audit_creation_method SHELXL-97
_cell_angle_alpha 90.00
_cell_angle_beta 101.657(4)
_cell_angle_gamma 90.00
_cell_formula_units_Z 4
_cell_length_a 12.437(3)
_cell_length_b 15.925(4)
_cell_length_c 17.870(4)
_cell_measurement_reflns_used 2651
_cell_measurement_temperature 296(2)
_cell_measurement_theta_max 23.92
_cell_measurement_theta_min 2.56
_cell_volume 3466.3(14)
_computing_cell_refinement 'Bruker SAINT'
_computing_data_collection 'Bruker APEX2'
_computing_data_reduction 'Bruker SAINT'
_computing_molecular_graphics 'Bruker SHELXTL'
_computing_publication_material 'Bruker SHELXTL'
_computing_structure_refinement 'SHELXL-97 (Sheldrick, 1997)'
_computing_structure_solution 'SHELXS-97 (Sheldrick, 1990)'
_diffrn_ambient_temperature 296(2)
_diffrn_measured_fraction_theta_full 0.989
_diffrn_measured_fraction_theta_max 0.989
_diffrn_measurement_device_type 'Bruker APEX-II CCD'
_diffrn_measurement_method '\f and \w scans'
_diffrn_radiation_monochromator graphite
_diffrn_radiation_source 'fine-focus sealed tube'
_diffrn_radiation_type MoK\a
_diffrn_radiation_wavelength 0.71073
_diffrn_reflns_av_R_equivalents 0.0829
_diffrn_reflns_av_sigmaI/netI 0.0970
_diffrn_reflns_limit_h_max 16
_diffrn_reflns_limit_h_min -16
_diffrn_reflns_limit_k_max 20
_diffrn_reflns_limit_k_min -20
_diffrn_reflns_limit_l_max 23
_diffrn_reflns_limit_l_min -16
_diffrn_reflns_number 25401
_diffrn_reflns_theta_full 27.63
_diffrn_reflns_theta_max 27.63
_diffrn_reflns_theta_min 1.83
_diffrn_standards_decay_% 5.47
_exptl_absorpt_coefficient_mu 0.223
_exptl_absorpt_correction_T_max 0.9846
_exptl_absorpt_correction_T_min 0.9526
_exptl_absorpt_correction_type multi-scan
_exptl_absorpt_process_details sadabs
_exptl_crystal_colour colourless
_exptl_crystal_density_diffrn 1.170
_exptl_crystal_density_method 'not measured'
_exptl_crystal_description prism
_exptl_crystal_F_000 1288
_exptl_crystal_size_max 0.22
_exptl_crystal_size_mid 0.09
_exptl_crystal_size_min 0.07
_refine_diff_density_max 0.338
_refine_diff_density_min -0.297
_refine_diff_density_rms 0.053
_refine_ls_extinction_method none
_refine_ls_goodness_of_fit_ref 0.980
_refine_ls_hydrogen_treatment mixed
_refine_ls_matrix_type full
_refine_ls_number_parameters 408
_refine_ls_number_reflns 7994
_refine_ls_number_restraints 1
_refine_ls_restrained_S_all 0.979
_refine_ls_R_factor_all 0.1313
_refine_ls_R_factor_gt 0.0541
_refine_ls_shift/su_max 0.001
_refine_ls_shift/su_mean 0.000
_refine_ls_structure_factor_coef Fsqd
_refine_ls_weighting_details 'calc w=1/[\s^2^(Fo^2^)+(0.0764P)^2^+0.0000P] where P=(Fo^2^+2Fc^2^)/3'
_refine_ls_weighting_scheme calc
_refine_ls_wR_factor_gt 0.1305
_refine_ls_wR_factor_ref 0.1616
_reflns_number_gt 4149
_reflns_number_total 7994
_reflns_threshold_expression >2sigma(I)
_cod_data_source_file c3dt00040k.txt
_cod_data_source_block 2
_cod_depositor_comments
;
The following automatic conversions were performed:

'_symmetry_cell_setting' value 'Monoclinic' changed to 'monoclinic'
according to /home/saulius/struct/CIF-dictionaries/cif_core.dic
dictionary named 'cif_core.dic' version 2.4.2 from 2011-04-26.

Automatic conversion script
Id: cif_fix_values 1891 2012-01-12 08:04:46Z andrius 
;
_cod_original_cell_volume 3466.6(13)
_cod_original_sg_symbol_H-M P2(1)/n
_cod_database_code 7021590

loop_
_symmetry_equiv_pos_as_xyz
'x, y, z'
'-x+1/2, y+1/2, -z+1/2'
'-x, -y, -z'
'x-1/2, -y-1/2, z-1/2'

loop_
_atom_site_label
_atom_site_type_symbol
_atom_site_fract_x
_atom_site_fract_y
_atom_site_fract_z
_atom_site_U_iso_or_equiv
_atom_site_adp_type
_atom_site_occupancy
_atom_site_symmetry_multiplicity
_atom_site_calc_flag
_atom_site_refinement_flags
P1 P 0.34206(6) 0.99612(5) 1.14032(4) 0.03371(18) Uani 1 1 d .
S1 S 0.43799(6) 0.96354(5) 1.07183(4) 0.0462(2) Uani 1 1 d .
S2 S 0.15636(6) 1.00239(5) 0.96339(4) 0.0400(2) Uani 1 1 d .
O1 O 0.3218(2) 0.84674(16) 0.93032(14) 0.0639(7) Uani 1 1 d D
B3 B 0.3011(3) 1.1513(2) 1.03482(19) 0.0389(8) Uani 1 1 d .
H3 H 0.3721 1.1345 1.0098 0.047 Uiso 1 1 calc R
B4 B 0.3159(3) 1.1912(2) 1.1294(2) 0.0410(8) Uani 1 1 d .
H4 H 0.3973 1.2019 1.1657 0.049 Uiso 1 1 calc R
B5 B 0.2037(3) 1.1538(2) 1.1678(2) 0.0407(8) Uani 1 1 d .
H5 H 0.2120 1.1399 1.2290 0.049 Uiso 1 1 calc R
B6 B 0.1189(3) 1.0926(2) 1.09543(18) 0.0392(8) Uani 1 1 d .
H6 H 0.0732 1.0375 1.1091 0.047 Uiso 1 1 calc R
B7 B 0.0651(3) 1.1589(2) 1.0176(2) 0.0450(9) Uani 1 1 d .
H7 H -0.0165 1.1486 0.9813 0.054 Uiso 1 1 calc R
B8 B 0.1777(3) 1.1947(2) 0.9791(2) 0.0463(9) Uani 1 1 d .
H8 H 0.1693 1.2072 0.9176 0.056 Uiso 1 1 calc R
B9 B 0.2635(3) 1.2561(2) 1.0502(2) 0.0520(10) Uani 1 1 d .
H9 H 0.3109 1.3094 1.0348 0.062 Uiso 1 1 calc R
B10 B 0.2029(3) 1.2580(2) 1.1323(2) 0.0527(10) Uani 1 1 d .
H10 H 0.2105 1.3127 1.1706 0.063 Uiso 1 1 calc R
B11 B 0.0802(3) 1.1960(2) 1.1119(2) 0.0509(10) Uani 1 1 d .
H11 H 0.0083 1.2096 1.1370 0.061 Uiso 1 1 calc R
B12 B 0.1187(3) 1.2608(2) 1.0405(2) 0.0536(10) Uani 1 1 d .
H12 H 0.0722 1.3176 1.0193 0.064 Uiso 1 1 calc R
C1 C 0.2607(2) 1.09405(17) 1.10703(15) 0.0314(6) Uani 1 1 d .
C2 C 0.1778(2) 1.09723(17) 1.01698(15) 0.0345(6) Uani 1 1 d .
C3 C 0.4243(2) 1.02582(19) 1.23308(16) 0.0412(7) Uani 1 1 d .
C4 C 0.3958(3) 1.0045(2) 1.30190(18) 0.0625(10) Uani 1 1 d .
H4A H 0.3308 0.9761 1.3029 0.075 Uiso 1 1 calc R
C5 C 0.4677(4) 1.0270(3) 1.3697(2) 0.0894(14) Uani 1 1 d .
H5A H 0.4496 1.0133 1.4162 0.107 Uiso 1 1 calc R
C6 C 0.5634(4) 1.0684(3) 1.3693(2) 0.0768(13) Uani 1 1 d .
H6A H 0.6096 1.0830 1.4150 0.092 Uiso 1 1 calc R
C7 C 0.5906(3) 1.0880(2) 1.3017(2) 0.0655(11) Uani 1 1 d .
H7A H 0.6559 1.1163 1.3013 0.079 Uiso 1 1 calc R
C8 C 0.5225(3) 1.0665(2) 1.23391(19) 0.0519(9) Uani 1 1 d .
H8A H 0.5429 1.0795 1.1880 0.062 Uiso 1 1 calc R
C9 C 0.2453(2) 0.91570(18) 1.15447(16) 0.0376(7) Uani 1 1 d .
C10 C 0.1678(3) 0.9270(2) 1.19997(17) 0.0466(8) Uani 1 1 d .
H10A H 0.1627 0.9785 1.2236 0.056 Uiso 1 1 calc R
C11 C 0.0983(3) 0.8620(2) 1.2102(2) 0.0593(10) Uani 1 1 d .
H11A H 0.0467 0.8699 1.2407 0.071 Uiso 1 1 calc R
C12 C 0.1055(3) 0.7854(2) 1.1751(2) 0.0632(11) Uani 1 1 d .
H12A H 0.0584 0.7418 1.1816 0.076 Uiso 1 1 calc R
C13 C 0.1817(3) 0.7738(2) 1.1311(2) 0.0567(10) Uani 1 1 d .
H13 H 0.1867 0.7220 1.1080 0.068 Uiso 1 1 calc R
C14 C 0.2515(3) 0.83796(18) 1.12029(18) 0.0457(8) Uani 1 1 d .
H14 H 0.3031 0.8291 1.0900 0.055 Uiso 1 1 calc R
C15 C 0.2367(3) 1.01259(19) 0.88939(17) 0.0453(8) Uani 1 1 d .
H15A H 0.2182 1.0640 0.8606 0.054 Uiso 1 1 calc R
H15B H 0.3146 1.0129 0.9115 0.054 Uiso 1 1 calc R
C16 C 0.2066(3) 0.93634(19) 0.83855(17) 0.0427(7) Uani 1 1 d .
C17 C 0.2479(2) 0.85803(19) 0.86254(16) 0.0418(7) Uani 1 1 d .
C18 C 0.2165(3) 0.78598(19) 0.81798(17) 0.0446(8) Uani 1 1 d .
C19 C 0.1462(3) 0.7987(2) 0.74814(18) 0.0458(8) Uani 1 1 d .
H19 H 0.1257 0.7519 0.7174 0.055 Uiso 1 1 calc R
C20 C 0.1041(3) 0.8759(2) 0.72069(17) 0.0452(8) Uani 1 1 d .
C21 C 0.1340(3) 0.9448(2) 0.76883(16) 0.0450(8) Uani 1 1 d .
H21 H 0.1047 0.9974 0.7539 0.054 Uiso 1 1 calc R
C22 C 0.2586(3) 0.6982(2) 0.8449(2) 0.0552(9) Uani 1 1 d .
C23 C 0.2258(3) 0.6768(2) 0.9209(2) 0.0745(12) Uani 1 1 d .
H23A H 0.2521 0.6217 0.9370 0.112 Uiso 1 1 calc R
H23B H 0.1473 0.6781 0.9144 0.112 Uiso 1 1 calc R
H23C H 0.2576 0.7171 0.9589 0.112 Uiso 1 1 calc R
C24 C 0.2073(4) 0.6301(2) 0.7875(3) 0.0867(14) Uani 1 1 d .
H24A H 0.2284 0.6396 0.7394 0.130 Uiso 1 1 calc R
H24B H 0.1288 0.6323 0.7806 0.130 Uiso 1 1 calc R
H24C H 0.2328 0.5758 0.8068 0.130 Uiso 1 1 calc R
C25 C 0.3827(3) 0.6945(3) 0.8538(3) 0.0936(15) Uani 1 1 d .
H25A H 0.4025 0.7097 0.8064 0.140 Uiso 1 1 calc R
H25B H 0.4077 0.6385 0.8676 0.140 Uiso 1 1 calc R
H25C H 0.4161 0.7328 0.8931 0.140 Uiso 1 1 calc R
C26 C 0.0306(3) 0.8853(2) 0.64168(18) 0.0540(9) Uani 1 1 d .
C27 C -0.0120(6) 0.8021(3) 0.6087(3) 0.201(4) Uani 1 1 d .
H27A H 0.0479 0.7632 0.6127 0.302 Uiso 1 1 calc R
H27B H -0.0465 0.8091 0.5560 0.302 Uiso 1 1 calc R
H27C H -0.0646 0.7807 0.6365 0.302 Uiso 1 1 calc R
C28 C -0.0627(4) 0.9451(5) 0.6423(3) 0.146(3) Uani 1 1 d .
H28A H -0.1111 0.9219 0.6726 0.220 Uiso 1 1 calc R
H28B H -0.1025 0.9538 0.5910 0.220 Uiso 1 1 calc R
H28C H -0.0343 0.9977 0.6638 0.220 Uiso 1 1 calc R
C29 C 0.0969(4) 0.9245(4) 0.5885(2) 0.1007(17) Uani 1 1 d .
H29A H 0.1222 0.9789 0.6074 0.151 Uiso 1 1 calc R
H29B H 0.0517 0.9301 0.5384 0.151 Uiso 1 1 calc R
H29C H 0.1587 0.8894 0.5859 0.151 Uiso 1 1 calc R
H1 H 0.338(4) 0.8896(18) 0.955(2) 0.110(18) Uiso 1 1 d D

loop_
_atom_site_aniso_label
_atom_site_aniso_U_11
_atom_site_aniso_U_22
_atom_site_aniso_U_33
_atom_site_aniso_U_23
_atom_site_aniso_U_13
_atom_site_aniso_U_12
P1 0.0283(4) 0.0401(4) 0.0319(4) -0.0008(3) 0.0041(3) 0.0002(3)
S1 0.0317(4) 0.0640(5) 0.0439(5) -0.0114(4) 0.0101(3) 0.0021(4)
S2 0.0404(4) 0.0411(4) 0.0367(4) -0.0043(3) 0.0031(3) -0.0115(4)
O1 0.0672(17) 0.0594(16) 0.0534(15) -0.0105(13) -0.0153(13) 0.0036(13)
B3 0.0392(19) 0.0419(19) 0.0369(19) 0.0001(15) 0.0105(15) -0.0142(16)
B4 0.046(2) 0.0355(18) 0.0407(19) -0.0049(15) 0.0077(16) -0.0096(16)
B5 0.046(2) 0.044(2) 0.0328(18) -0.0009(15) 0.0101(15) 0.0071(17)
B6 0.0301(18) 0.051(2) 0.0358(18) 0.0066(16) 0.0057(14) 0.0023(15)
B7 0.039(2) 0.046(2) 0.047(2) 0.0130(17) 0.0024(16) 0.0067(17)
B8 0.056(2) 0.043(2) 0.039(2) 0.0097(16) 0.0080(17) -0.0033(18)
B9 0.066(3) 0.039(2) 0.051(2) 0.0024(18) 0.010(2) -0.0106(19)
B10 0.066(3) 0.039(2) 0.051(2) -0.0028(18) 0.008(2) 0.0024(19)
B11 0.047(2) 0.056(2) 0.051(2) 0.0091(19) 0.0129(18) 0.0180(19)
B12 0.062(3) 0.044(2) 0.054(2) 0.0108(18) 0.009(2) 0.012(2)
C1 0.0285(14) 0.0380(15) 0.0271(14) 0.0003(12) 0.0042(11) -0.0053(12)
C2 0.0332(15) 0.0364(15) 0.0318(15) 0.0010(12) 0.0017(12) -0.0051(12)
C3 0.0370(17) 0.0490(18) 0.0347(16) -0.0029(13) 0.0005(13) 0.0051(14)
C4 0.067(2) 0.082(3) 0.0361(18) 0.0014(18) 0.0063(16) -0.009(2)
C5 0.100(4) 0.128(4) 0.036(2) -0.002(2) 0.004(2) 0.000(3)
C6 0.069(3) 0.089(3) 0.060(3) -0.023(2) -0.015(2) 0.006(2)
C7 0.045(2) 0.072(2) 0.071(3) -0.015(2) -0.0114(19) 0.0032(18)
C8 0.0382(18) 0.066(2) 0.0484(19) -0.0090(16) 0.0005(15) -0.0004(16)
C9 0.0359(16) 0.0387(16) 0.0356(16) 0.0074(13) 0.0005(13) 0.0007(13)
C10 0.049(2) 0.0495(19) 0.0435(18) 0.0125(15) 0.0132(15) 0.0026(16)
C11 0.049(2) 0.066(3) 0.064(2) 0.0251(19) 0.0147(17) -0.0028(18)
C12 0.056(2) 0.060(2) 0.065(2) 0.028(2) -0.007(2) -0.0197(19)
C13 0.064(2) 0.0373(18) 0.063(2) 0.0075(16) -0.0028(19) -0.0082(17)
C14 0.0450(19) 0.0417(18) 0.0473(19) 0.0061(15) 0.0022(15) 0.0037(15)
C15 0.055(2) 0.0458(18) 0.0357(16) -0.0068(14) 0.0099(14) -0.0135(15)
C16 0.0491(19) 0.0445(18) 0.0341(16) -0.0071(13) 0.0075(14) -0.0090(15)
C17 0.0381(17) 0.0509(19) 0.0355(17) -0.0074(14) 0.0050(13) -0.0051(14)
C18 0.0432(18) 0.0480(18) 0.0443(18) -0.0092(14) 0.0126(15) -0.0006(15)
C19 0.0470(19) 0.0484(19) 0.0440(18) -0.0150(15) 0.0140(15) -0.0118(15)
C20 0.0444(19) 0.057(2) 0.0337(17) -0.0066(15) 0.0062(14) -0.0131(16)
C21 0.0475(19) 0.0482(19) 0.0385(17) -0.0023(14) 0.0072(14) -0.0087(15)
C22 0.057(2) 0.0463(19) 0.062(2) -0.0109(17) 0.0122(18) 0.0034(17)
C23 0.087(3) 0.064(2) 0.070(3) 0.011(2) 0.013(2) 0.006(2)
C24 0.110(4) 0.049(2) 0.097(3) -0.019(2) 0.011(3) 0.003(2)
C25 0.072(3) 0.079(3) 0.133(4) -0.008(3) 0.029(3) 0.024(2)
C26 0.054(2) 0.069(2) 0.0351(18) -0.0089(16) 0.0003(15) -0.0120(18)
C27 0.288(9) 0.112(4) 0.126(5) 0.023(4) -0.140(6) -0.101(5)
C28 0.090(4) 0.271(8) 0.064(3) -0.036(4) -0.017(3) 0.072(5)
C29 0.087(3) 0.166(5) 0.046(2) 0.009(3) 0.005(2) -0.017(3)

loop_
_atom_type_symbol
_atom_type_description
_atom_type_scat_dispersion_real
_atom_type_scat_dispersion_imag
_atom_type_scat_source
C C 0.0033 0.0016 'International Tables Vol C Tables 4.2.6.8 and 6.1.1.4'
H H 0.0000 0.0000 'International Tables Vol C Tables 4.2.6.8 and 6.1.1.4'
B B 0.0013 0.0007 'International Tables Vol C Tables 4.2.6.8 and 6.1.1.4'
O O 0.0106 0.0060 'International Tables Vol C Tables 4.2.6.8 and 6.1.1.4'
P P 0.1023 0.0942 'International Tables Vol C Tables 4.2.6.8 and 6.1.1.4'
S S 0.1246 0.1234 'International Tables Vol C Tables 4.2.6.8 and 6.1.1.4'

loop_
_geom_angle_atom_site_label_1
_geom_angle_atom_site_label_2
_geom_angle_atom_site_label_3
_geom_angle
C9 P1 C3 108.84(14)
C9 P1 C1 107.42(13)
C3 P1 C1 103.78(13)
C9 P1 S1 114.15(11)
C3 P1 S1 109.76(11)
C1 P1 S1 112.32(9)
C2 S2 C15 105.72(13)
C2 B3 C1 59.81(16)
C2 B3 B9 104.2(3)
C1 B3 B9 104.7(2)
C2 B3 B4 105.7(2)
C1 B3 B4 58.06(18)
B9 B3 B4 59.7(2)
C2 B3 B8 57.46(18)
C1 B3 B8 105.8(2)
B9 B3 B8 59.9(2)
B4 B3 B8 107.6(3)
C1 B4 B9 106.1(2)
C1 B4 B10 105.5(2)
B9 B4 B10 60.4(2)
C1 B4 B5 58.50(18)
B9 B4 B5 108.3(3)
B10 B4 B5 60.1(2)
C1 B4 B3 59.62(17)
B9 B4 B3 59.9(2)
B10 B4 B3 108.2(3)
B5 B4 B3 108.0(2)
C1 B5 B10 105.5(2)
C1 B5 B4 58.67(18)
B10 B5 B4 59.8(2)
C1 B5 B6 59.60(18)
B10 B5 B6 106.9(2)
B4 B5 B6 107.3(2)
C1 B5 B11 106.0(2)
B10 B5 B11 60.4(2)
B4 B5 B11 108.1(3)
B6 B5 B11 58.9(2)
C2 B6 C1 60.22(17)
C2 B6 B11 105.9(2)
C1 B6 B11 105.9(3)
C2 B6 B7 59.07(18)
C1 B6 B7 107.5(2)
B11 B6 B7 59.9(2)
C2 B6 B5 106.4(2)
C1 B6 B5 57.89(18)
B11 B6 B5 60.6(2)
B7 B6 B5 108.6(3)
C2 B7 B11 105.6(2)
C2 B7 B6 58.81(18)
B11 B7 B6 59.8(2)
C2 B7 B12 104.8(3)
B11 B7 B12 60.6(2)
B6 B7 B12 107.5(3)
C2 B7 B8 58.04(19)
B11 B7 B8 108.9(3)
B6 B7 B8 107.1(2)
B12 B7 B8 60.4(2)
C2 B8 B7 59.15(19)
C2 B8 B9 105.4(2)
B7 B8 B9 107.7(3)
C2 B8 B12 105.1(3)
B7 B8 B12 59.6(2)
B9 B8 B12 59.8(2)
C2 B8 B3 59.49(18)
B7 B8 B3 108.3(2)
B9 B8 B3 59.5(2)
B12 B8 B3 107.4(3)
B4 B9 B3 60.5(2)
B4 B9 B12 107.8(3)
B3 B9 B12 108.6(3)
B4 B9 B8 108.8(2)
B3 B9 B8 60.6(2)
B12 B9 B8 60.2(2)
B4 B9 B10 59.9(2)
B3 B9 B10 108.3(3)
B12 B9 B10 59.4(2)
B8 B9 B10 107.9(3)
B12 B10 B4 108.3(3)
B12 B10 B5 108.4(3)
B4 B10 B5 60.2(2)
B12 B10 B9 60.2(2)
B4 B10 B9 59.7(2)
B5 B10 B9 107.8(3)
B12 B10 B11 60.1(2)
B4 B10 B11 108.1(3)
B5 B10 B11 60.1(2)
B9 B10 B11 107.9(3)
B6 B11 B7 60.3(2)
B6 B11 B12 107.5(3)
B7 B11 B12 60.0(2)
B6 B11 B5 60.49(19)
B7 B11 B5 108.9(3)
B12 B11 B5 107.1(3)
B6 B11 B10 107.4(3)
B7 B11 B10 107.6(3)
B12 B11 B10 59.0(2)
B5 B11 B10 59.5(2)
B10 B12 B7 108.5(3)
B10 B12 B9 60.4(2)
B7 B12 B9 108.2(3)
B10 B12 B11 60.8(2)
B7 B12 B11 59.4(2)
B9 B12 B11 108.6(3)
B10 B12 B8 108.5(3)
B7 B12 B8 60.0(2)
B9 B12 B8 60.0(2)
B11 B12 B8 107.7(3)
B5 C1 B4 62.8(2)
B5 C1 C2 109.3(2)
B4 C1 C2 109.1(2)
B5 C1 B3 113.7(2)
B4 C1 B3 62.32(18)
C2 C1 B3 60.00(17)
B5 C1 B6 62.51(19)
B4 C1 B6 113.0(2)
C2 C1 B6 59.17(16)
B3 C1 B6 111.0(2)
B5 C1 P1 121.74(19)
B4 C1 P1 120.70(19)
C2 C1 P1 119.90(17)
B3 C1 P1 116.8(2)
B6 C1 P1 119.61(19)
B8 C2 B6 113.7(2)
B8 C2 B7 62.8(2)
B6 C2 B7 62.11(19)
B8 C2 C1 110.6(2)
B6 C2 C1 60.61(16)
B7 C2 C1 110.2(2)
B8 C2 B3 63.0(2)
B6 C2 B3 112.4(2)
B7 C2 B3 114.1(2)
C1 C2 B3 60.19(16)
B8 C2 S2 125.1(2)
B6 C2 S2 111.27(19)
B7 C2 S2 117.16(19)
C1 C2 S2 118.21(18)
B3 C2 S2 123.5(2)
C8 C3 C4 119.3(3)
C8 C3 P1 117.6(2)
C4 C3 P1 123.0(3)
C3 C4 C5 118.1(4)
C6 C5 C4 121.7(4)
C7 C6 C5 119.5(4)
C6 C7 C8 120.5(4)
C7 C8 C3 120.8(3)
C14 C9 C10 118.6(3)
C14 C9 P1 118.1(2)
C10 C9 P1 123.3(2)
C11 C10 C9 120.3(3)
C12 C11 C10 120.0(4)
C13 C12 C11 119.8(3)
C12 C13 C14 120.8(3)
C13 C14 C9 120.3(3)
C16 C15 S2 105.0(2)
C17 C16 C21 119.9(3)
C17 C16 C15 120.3(3)
C21 C16 C15 119.8(3)
O1 C17 C16 122.1(3)
O1 C17 C18 116.9(3)
C16 C17 C18 121.1(3)
C19 C18 C17 116.3(3)
C19 C18 C22 121.8(3)
C17 C18 C22 121.8(3)
C18 C19 C20 124.9(3)
C19 C20 C21 116.4(3)
C19 C20 C26 121.8(3)
C21 C20 C26 121.9(3)
C16 C21 C20 121.3(3)
C25 C22 C23 110.1(3)
C25 C22 C18 110.0(3)
C23 C22 C18 110.2(3)
C25 C22 C24 108.5(3)
C23 C22 C24 106.6(3)
C18 C22 C24 111.4(3)
C27 C26 C28 110.5(5)
C27 C26 C29 108.2(4)
C28 C26 C29 105.2(4)
C27 C26 C20 112.0(3)
C28 C26 C20 112.0(3)
C29 C26 C20 108.7(3)

loop_
_geom_bond_atom_site_label_1
_geom_bond_atom_site_label_2
_geom_bond_distance
P1 C9 1.810(3)
P1 C3 1.826(3)
P1 C1 1.888(3)
P1 S1 1.9446(11)
S2 C2 1.779(3)
S2 C15 1.819(3)
O1 C17 1.376(4)
B3 C2 1.731(4)
B3 C1 1.735(4)
B3 B9 1.770(5)
B3 B4 1.781(5)
B3 B8 1.791(5)
B4 C1 1.706(4)
B4 B9 1.767(5)
B4 B10 1.771(5)
B4 B5 1.778(5)
B5 C1 1.703(4)
B5 B10 1.776(5)
B5 B6 1.784(5)
B5 B11 1.785(5)
B6 C2 1.709(4)
B6 C1 1.735(4)
B6 B11 1.756(5)
B6 B7 1.766(5)
B7 C2 1.714(4)
B7 B11 1.759(5)
B7 B12 1.769(5)
B7 B8 1.776(5)
B8 C2 1.694(4)
B8 B9 1.778(5)
B8 B12 1.782(6)
B9 B12 1.775(6)
B9 B10 1.779(6)
B10 B12 1.760(5)
B10 B11 1.792(6)
B11 B12 1.780(6)
C1 C2 1.728(4)
C3 C8 1.380(4)
C3 C4 1.389(4)
C4 C5 1.398(5)
C5 C6 1.362(6)
C6 C7 1.354(6)
C7 C8 1.374(4)
C9 C14 1.390(4)
C9 C10 1.392(4)
C10 C11 1.384(5)
C11 C12 1.383(5)
C12 C13 1.361(5)
C13 C14 1.380(4)
C15 C16 1.518(4)
C16 C17 1.384(4)
C16 C21 1.390(4)
C17 C18 1.406(4)
C18 C19 1.386(4)
C18 C22 1.536(4)
C19 C20 1.387(4)
C20 C21 1.397(4)
C20 C26 1.526(4)
C22 C25 1.520(5)
C22 C23 1.533(5)
C22 C24 1.539(5)
C26 C27 1.503(6)
C26 C28 1.503(6)
C26 C29 1.513(5)
